data_1511852
loop_
_publ_author_name
'Yang, Wen'
'Yang, Yi'
'Du, Da-Ming'

_publ_section_title
;
 Squaramide-tertiary amine catalyzed asymmetric cascade
 sulfa-Michael/Michael addition via dynamic kinetic resolution: access to
 highly functionalized chromans with three contiguous stereocenters.
;
_journal_issue 6
_journal_name_full 'Organic letters'
_journal_page_first 1190
_journal_page_last 1193
_journal_paper_doi 10.1021/ol400025a
_journal_volume 15
_journal_year 2013
_chemical_formula_sum 'C22 H22 Br N O7 S'
_chemical_formula_weight 524.38
_chemical_name_systematic
; 
 ? 
;
_space_group_IT_number 4
_symmetry_cell_setting monoclinic
_symmetry_space_group_name_Hall 'P 2yb'
_symmetry_space_group_name_H-M 'P 1 21 1'
_atom_sites_solution_hydrogens geom
_atom_sites_solution_primary direct
_atom_sites_solution_secondary difmap
_audit_creation_method SHELXL-97
_cell_angle_alpha 90.00
_cell_angle_beta 102.416(3)
_cell_angle_gamma 90.00
_cell_formula_units_Z 4
_cell_length_a 14.599(4)
_cell_length_b 7.6370(19)
_cell_length_c 20.160(5)
_cell_measurement_reflns_used 7606
_cell_measurement_temperature 153(2)
_cell_measurement_theta_max 30.030
_cell_measurement_theta_min 1.935
_cell_volume 2195.1(10)
_computing_cell_refinement 'CrystalClear (Rigaku Inc., 2008)'
_computing_data_collection 'CrystalClear (Rigaku Inc., 2008)'
_computing_data_reduction 'CrystalClear (Rigaku Inc., 2008)'
_computing_structure_refinement 'SHELXL-97 (Sheldrick, 1997)'
_computing_structure_solution 'SHELXS-97 (Sheldrick, 1990)'
_diffrn_ambient_temperature 153(2)
_diffrn_detector_area_resol_mean 28.5714
_diffrn_measured_fraction_theta_full 0.988
_diffrn_measured_fraction_theta_max 0.988
_diffrn_measurement_device_type AFC10/Saturn724+
_diffrn_measurement_method 'phi and omega scans'
_diffrn_radiation_monochromator graphite
_diffrn_radiation_source 'Rotating Anode'
_diffrn_radiation_type MoK\a
_diffrn_radiation_wavelength 0.71073
_diffrn_reflns_av_R_equivalents 0.0597
_diffrn_reflns_av_sigmaI/netI 0.0828
_diffrn_reflns_limit_h_max 19
_diffrn_reflns_limit_h_min -18
_diffrn_reflns_limit_k_max 10
_diffrn_reflns_limit_k_min -10
_diffrn_reflns_limit_l_max 27
_diffrn_reflns_limit_l_min -26
_diffrn_reflns_number 14776
_diffrn_reflns_theta_full 28.49
_diffrn_reflns_theta_max 28.49
_diffrn_reflns_theta_min 1.94
_diffrn_standards_decay_% 0
_diffrn_standards_interval_count 0
_diffrn_standards_interval_time 0
_diffrn_standards_number 0
_exptl_absorpt_coefficient_mu 2.013
_exptl_absorpt_correction_T_max 0.6278
_exptl_absorpt_correction_T_min 0.5074
_exptl_absorpt_correction_type multi-scan
_exptl_crystal_colour Colorless
_exptl_crystal_density_diffrn 1.587
_exptl_crystal_density_method 'not measured'
_exptl_crystal_description Block
_exptl_crystal_F_000 1072
_exptl_crystal_size_max 0.39
_exptl_crystal_size_mid 0.34
_exptl_crystal_size_min 0.25
_refine_diff_density_max 0.878
_refine_diff_density_min -0.701
_refine_diff_density_rms 0.108
_refine_ls_abs_structure_details 'Flack H D (1983), Acta Cryst. A39, 876-881'
_refine_ls_abs_structure_Flack 0.036(8)
_refine_ls_extinction_coef 0.0039(6)
_refine_ls_extinction_expression Fc^*^=kFc[1+0.001xFc^2^\l^3^/sin(2\q)]^-1/4^
_refine_ls_extinction_method SHELXL
_refine_ls_goodness_of_fit_ref 0.998
_refine_ls_hydrogen_treatment constr
_refine_ls_matrix_type full
_refine_ls_number_parameters 584
_refine_ls_number_reflns 9617
_refine_ls_number_restraints 1
_refine_ls_restrained_S_all 0.998
_refine_ls_R_factor_all 0.0636
_refine_ls_R_factor_gt 0.0585
_refine_ls_shift/su_max 0.001
_refine_ls_shift/su_mean 0.000
_refine_ls_structure_factor_coef Fsqd
_refine_ls_weighting_details 'calc w=1/[\s^2^(Fo^2^)+(0.0526P)^2^+3.2800P] where P=(Fo^2^+2Fc^2^)/3'
_refine_ls_weighting_scheme calc
_refine_ls_wR_factor_gt 0.1328
_refine_ls_wR_factor_ref 0.1382
_reflns_number_gt 8874
_reflns_number_total 9617
_reflns_threshold_expression >2sigma(I)
_cod_data_source_file ol400025a_si_002.cif
_cod_data_source_block bo1755
_cod_depositor_comments
;
The following automatic conversions were performed:

'_symmetry_cell_setting' value 'Monoclinic' changed to 'monoclinic'
according to /home/saulius/struct/CIF-dictionaries/cif_core.dic
dictionary named 'cif_core.dic' version 2.4.2 from 2011-04-26.

Automatic conversion script
Id: cif_fix_values 1891 2012-01-12 08:04:46Z andrius 

The following automatic conversions were performed:

'_exptl_absorpt_correction_type' value 'Multi-scans' was replaced
with the value 'multi-scan' as specified in the replacement file
'src/cod-tools/trunk/data/replacement-values/replacement_values.lst'.

Automatic conversion script
Id: cif_fix_values 5376 2017-05-30 11:51:03Z andrius 
;
_cod_original_sg_symbol_H-M P2(1)
_cod_database_code 1511852

loop_
_symmetry_equiv_pos_as_xyz
'x, y, z'
'-x, y+1/2, -z'

loop_
_atom_site_label
_atom_site_type_symbol
_atom_site_fract_x
_atom_site_fract_y
_atom_site_fract_z
_atom_site_U_iso_or_equiv
_atom_site_adp_type
_atom_site_occupancy
_atom_site_symmetry_multiplicity
_atom_site_calc_flag
_atom_site_refinement_flags
Br1 Br 0.87614(3) 0.27992(6) 0.67511(2) 0.02492(14) Uani 1 1 d .
S1 S 1.22812(8) 0.30014(17) 0.85048(6) 0.0215(2) Uani 1 1 d .
O1 O 1.0095(2) 0.1842(5) 0.97684(16) 0.0235(7) Uani 1 1 d .
O2 O 1.2538(3) 0.4854(5) 1.02045(19) 0.0331(9) Uani 1 1 d .
O3 O 1.3310(3) 0.2411(6) 1.0311(2) 0.0392(10) Uani 1 1 d .
O4 O 1.1135(2) 0.2299(5) 1.19453(17) 0.0272(8) Uani 1 1 d .
O5 O 0.9809(3) 0.2781(8) 1.11747(19) 0.0425(11) Uani 1 1 d .
O6 O 1.4973(3) 0.4476(5) 0.94106(18) 0.0283(8) Uani 1 1 d .
O7 O 1.4357(3) 0.2662(5) 0.8551(2) 0.0316(8) Uani 1 1 d .
N1 N 1.2602(3) 0.3272(6) 1.01045(19) 0.0245(9) Uani 1 1 d .
C1 C 0.9821(3) 0.2198(7) 0.9081(2) 0.0213(9) Uani 1 1 d .
C2 C 0.8891(3) 0.1795(7) 0.8789(2) 0.0231(10) Uani 1 1 d .
H2 H 0.8481 0.1382 0.9062 0.028 Uiso 1 1 calc R
C3 C 0.8571(3) 0.2001(6) 0.8096(2) 0.0216(9) Uani 1 1 d .
H3 H 0.7939 0.1728 0.7888 0.026 Uiso 1 1 calc R
C4 C 0.9173(3) 0.2603(6) 0.7713(2) 0.0211(9) Uani 1 1 d .
C5 C 1.0096(3) 0.3026(7) 0.7995(2) 0.0208(9) Uani 1 1 d .
H5 H 1.0497 0.3452 0.7718 0.025 Uiso 1 1 calc R
C6 C 1.0433(3) 0.2817(7) 0.8698(2) 0.0175(8) Uani 1 1 d .
C7 C 1.1426(3) 0.3344(6) 0.9035(2) 0.0191(9) Uani 1 1 d .
H7 H 1.1421 0.4621 0.9143 0.023 Uiso 1 1 calc R
C8 C 1.1711(3) 0.2340(6) 0.9712(2) 0.0211(9) Uani 1 1 d .
C9 C 1.0943(3) 0.2655(7) 1.0122(2) 0.0217(9) Uani 1 1 d .
H9 H 1.0841 0.3940 1.0168 0.026 Uiso 1 1 calc R
C10 C 1.1202(3) 0.1807(7) 1.0824(2) 0.0251(10) Uani 1 1 d .
H10A H 1.1148 0.0521 1.0768 0.030 Uiso 1 1 calc R
H10B H 1.1867 0.2077 1.1025 0.030 Uiso 1 1 calc R
C11 C 1.0616(3) 0.2373(7) 1.1315(2) 0.0228(10) Uani 1 1 d .
C12 C 1.0680(4) 0.2782(8) 1.2491(2) 0.0289(10) Uani 1 1 d .
H12A H 1.0232 0.1860 1.2559 0.035 Uiso 1 1 calc R
H12B H 1.0332 0.3895 1.2383 0.035 Uiso 1 1 calc R
C13 C 1.1438(4) 0.2986(9) 1.3118(2) 0.0295(12) Uani 1 1 d .
H13A H 1.1759 0.1863 1.3231 0.035 Uiso 1 1 calc R
H13B H 1.1161 0.3362 1.3497 0.035 Uiso 1 1 calc R
H13C H 1.1890 0.3867 1.3038 0.035 Uiso 1 1 calc R
C14 C 1.1925(4) 0.0432(7) 0.9632(2) 0.0263(10) Uani 1 1 d .
H14A H 1.2409 0.0321 0.9365 0.032 Uiso 1 1 calc R
H14B H 1.1355 -0.0174 0.9398 0.032 Uiso 1 1 calc R
H14C H 1.2150 -0.0093 1.0081 0.032 Uiso 1 1 calc R
C15 C 1.2710(3) 0.5163(6) 0.8443(2) 0.0197(9) Uani 1 1 d .
C16 C 1.2099(4) 0.6533(7) 0.8219(2) 0.0255(10) Uani 1 1 d .
H16 H 1.1445 0.6309 0.8088 0.031 Uiso 1 1 calc R
C17 C 1.2430(4) 0.8227(7) 0.8181(2) 0.0280(11) Uani 1 1 d .
H17 H 1.2004 0.9160 0.8034 0.034 Uiso 1 1 calc R
C18 C 1.3390(4) 0.8548(7) 0.8362(3) 0.0287(11) Uani 1 1 d .
H18 H 1.3623 0.9700 0.8332 0.034 Uiso 1 1 calc R
C19 C 1.4002(4) 0.7202(7) 0.8584(3) 0.0268(10) Uani 1 1 d .
H19 H 1.4655 0.7436 0.8716 0.032 Uiso 1 1 calc R
C20 C 1.3677(3) 0.5496(6) 0.8618(2) 0.0203(9) Uani 1 1 d .
C21 C 1.4349(3) 0.4037(7) 0.8840(2) 0.0221(9) Uani 1 1 d .
C22 C 1.5658(4) 0.3149(8) 0.9667(3) 0.0375(14) Uani 1 1 d .
H22A H 1.5338 0.2075 0.9757 0.045 Uiso 1 1 calc R
H22B H 1.6067 0.3560 1.0089 0.045 Uiso 1 1 calc R
H22C H 1.6036 0.2909 0.9330 0.045 Uiso 1 1 calc R
Br1' Br 0.62823(4) 0.55151(7) 0.81631(3) 0.02993(16) Uani 1 1 d .
S1' S 0.27173(9) 0.59302(16) 0.64508(6) 0.0211(3) Uani 1 1 d .
O1' O 0.4872(2) 0.4865(5) 0.51408(16) 0.0228(7) Uani 1 1 d .
O2' O 0.2401(3) 0.7787(5) 0.47679(18) 0.0303(8) Uani 1 1 d .
O3' O 0.1644(3) 0.5334(6) 0.46823(19) 0.0369(9) Uani 1 1 d .
O4' O 0.3916(2) 0.5289(5) 0.29786(16) 0.0275(8) Uani 1 1 d .
O5' O 0.5186(3) 0.5856(7) 0.37919(19) 0.0400(11) Uani 1 1 d .
O6' O 0.0009(3) 0.7192(5) 0.56031(18) 0.0323(9) Uani 1 1 d .
O7' O 0.0662(2) 0.5538(5) 0.65069(19) 0.0308(8) Uani 1 1 d .
N1' N 0.2352(3) 0.6215(6) 0.4862(2) 0.0241(9) Uani 1 1 d .
C1' C 0.5157(3) 0.5172(6) 0.5829(2) 0.0204(9) Uani 1 1 d .
C2' C 0.6099(3) 0.4814(7) 0.6104(3) 0.0238(10) Uani 1 1 d .
H2' H 0.6508 0.4495 0.5816 0.029 Uiso 1 1 calc R
C3' C 0.6437(3) 0.4923(7) 0.6799(3) 0.0251(10) Uani 1 1 d .
H3' H 0.7075 0.4658 0.6992 0.030 Uiso 1 1 calc R
C4' C 0.5839(3) 0.5422(7) 0.7208(2) 0.0221(9) Uani 1 1 d .
C5' C 0.4907(3) 0.5824(6) 0.6937(2) 0.0205(10) Uani 1 1 d .
H5' H 0.4506 0.6169 0.7227 0.025 Uiso 1 1 calc R
C6' C 0.4559(3) 0.5721(6) 0.6234(2) 0.0193(9) Uani 1 1 d .
C7' C 0.3563(3) 0.6265(6) 0.5910(2) 0.0187(9) Uani 1 1 d .
H7' H 0.3575 0.7547 0.5811 0.022 Uiso 1 1 calc R
C8' C 0.3260(3) 0.5313(7) 0.5230(2) 0.0213(9) Uani 1 1 d .
C9' C 0.4008(3) 0.5699(6) 0.4812(2) 0.0183(9) Uani 1 1 d .
H9' H 0.4108 0.6993 0.4795 0.022 Uiso 1 1 calc R
C10' C 0.3740(3) 0.4978(7) 0.4088(2) 0.0237(10) Uani 1 1 d .
H10C H 0.3711 0.3685 0.4115 0.028 Uiso 1 1 calc R
H10D H 0.3101 0.5397 0.3880 0.028 Uiso 1 1 calc R
C11' C 0.4378(3) 0.5450(7) 0.3624(2) 0.0241(10) Uani 1 1 d .
C12' C 0.4471(4) 0.5498(8) 0.2461(2) 0.0295(11) Uani 1 1 d .
H12C H 0.4954 0.4570 0.2507 0.035 Uiso 1 1 calc R
H12D H 0.4788 0.6651 0.2509 0.035 Uiso 1 1 calc R
C13' C 0.3797(4) 0.5365(10) 0.1780(2) 0.0298(13) Uani 1 1 d .
H13D H 0.3444 0.4267 0.1757 0.036 Uiso 1 1 calc R
H13E H 0.4150 0.5385 0.1418 0.036 Uiso 1 1 calc R
H13F H 0.3361 0.6356 0.1724 0.036 Uiso 1 1 calc R
C14' C 0.3076(4) 0.3374(7) 0.5296(3) 0.0272(11) Uani 1 1 d .
H14D H 0.3659 0.2788 0.5518 0.033 Uiso 1 1 calc R
H14E H 0.2849 0.2869 0.4843 0.033 Uiso 1 1 calc R
H14F H 0.2602 0.3210 0.5568 0.033 Uiso 1 1 calc R
C15' C 0.2269(3) 0.8079(6) 0.6492(2) 0.0201(9) Uani 1 1 d .
C16' C 0.2866(4) 0.9497(7) 0.6675(3) 0.0257(11) Uani 1 1 d .
H16' H 0.3525 0.9325 0.6752 0.031 Uiso 1 1 calc R
C17' C 0.2519(4) 1.1148(7) 0.6744(3) 0.0301(12) Uani 1 1 d .
H17' H 0.2937 1.2099 0.6880 0.036 Uiso 1 1 calc R
C18' C 0.1549(4) 1.1421(7) 0.6615(3) 0.0304(12) Uani 1 1 d .
H18' H 0.1304 1.2554 0.6663 0.036 Uiso 1 1 calc R
C19' C 0.0954(4) 1.0027(7) 0.6415(3) 0.0303(11) Uani 1 1 d .
H19' H 0.0296 1.0211 0.6314 0.036 Uiso 1 1 calc R
C20' C 0.1304(3) 0.8366(6) 0.6361(2) 0.0224(9) Uani 1 1 d .
C21' C 0.0640(3) 0.6855(7) 0.6176(2) 0.0235(10) Uani 1 1 d .
C22' C -0.0652(4) 0.5810(9) 0.5375(3) 0.0414(15) Uani 1 1 d .
H22D H -0.0315 0.4750 0.5292 0.050 Uiso 1 1 calc R
H22E H -0.1081 0.6168 0.4953 0.050 Uiso 1 1 calc R
H22F H -0.1011 0.5570 0.5723 0.050 Uiso 1 1 calc R

loop_
_atom_site_aniso_label
_atom_site_aniso_U_11
_atom_site_aniso_U_22
_atom_site_aniso_U_33
_atom_site_aniso_U_23
_atom_site_aniso_U_13
_atom_site_aniso_U_12
Br1 0.0229(3) 0.0304(3) 0.0191(2) 0.0001(2) -0.00081(18) -0.0008(2)
S1 0.0188(5) 0.0231(6) 0.0243(5) -0.0054(5) 0.0083(4) -0.0033(5)
O1 0.0232(17) 0.0314(19) 0.0147(15) 0.0042(13) 0.0016(13) -0.0034(15)
O2 0.034(2) 0.033(2) 0.030(2) -0.0102(16) 0.0016(16) -0.0065(17)
O3 0.0206(18) 0.050(3) 0.042(2) -0.0035(19) -0.0055(16) 0.0080(17)
O4 0.0244(18) 0.040(2) 0.0161(16) -0.0022(14) 0.0024(13) 0.0025(16)
O5 0.027(2) 0.075(3) 0.0265(18) 0.004(2) 0.0071(15) 0.013(2)
O6 0.0265(19) 0.033(2) 0.0225(17) -0.0003(14) -0.0002(15) -0.0013(15)
O7 0.0251(19) 0.0234(19) 0.045(2) -0.0083(17) 0.0048(16) -0.0019(16)
N1 0.020(2) 0.035(2) 0.0176(18) -0.0038(16) 0.0029(15) -0.0018(17)
C1 0.019(2) 0.024(2) 0.021(2) -0.0018(18) 0.0062(18) 0.0020(19)
C2 0.017(2) 0.028(2) 0.024(2) -0.0010(18) 0.0018(18) -0.0040(19)
C3 0.015(2) 0.026(2) 0.021(2) 0.0024(18) -0.0017(17) -0.0017(18)
C4 0.024(2) 0.019(2) 0.018(2) 0.0016(17) -0.0003(17) 0.0030(18)
C5 0.018(2) 0.021(2) 0.022(2) 0.0019(19) 0.0022(17) -0.0028(19)
C6 0.0144(19) 0.0161(18) 0.022(2) -0.0019(19) 0.0044(16) -0.0005(18)
C7 0.018(2) 0.020(2) 0.018(2) -0.0026(16) 0.0011(17) 0.0016(17)
C8 0.017(2) 0.027(2) 0.017(2) -0.0010(17) -0.0006(16) -0.0004(18)
C9 0.018(2) 0.027(3) 0.019(2) 0.0001(19) 0.0034(16) -0.003(2)
C10 0.023(2) 0.032(3) 0.019(2) 0.0001(19) 0.0023(18) 0.004(2)
C11 0.019(2) 0.031(3) 0.018(2) 0.0027(18) 0.0038(17) 0.0001(19)
C12 0.035(3) 0.034(3) 0.019(2) -0.003(2) 0.0098(19) 0.002(3)
C13 0.036(3) 0.032(3) 0.019(2) 0.000(2) 0.003(2) -0.003(3)
C14 0.025(2) 0.026(2) 0.028(2) 0.000(2) 0.0050(19) 0.005(2)
C15 0.023(2) 0.020(2) 0.0168(19) -0.0020(16) 0.0049(16) -0.0024(18)
C16 0.026(3) 0.029(3) 0.022(2) 0.0021(19) 0.0051(19) 0.003(2)
C17 0.042(3) 0.024(3) 0.019(2) 0.0025(18) 0.007(2) 0.006(2)
C18 0.039(3) 0.023(2) 0.027(3) -0.001(2) 0.013(2) -0.002(2)
C19 0.027(3) 0.029(2) 0.025(2) -0.002(2) 0.007(2) -0.007(2)
C20 0.020(2) 0.023(2) 0.0187(19) -0.0029(18) 0.0048(17) -0.0028(19)
C21 0.020(2) 0.027(2) 0.021(2) -0.0010(18) 0.0061(18) -0.0041(19)
C22 0.034(3) 0.044(4) 0.033(3) 0.011(3) 0.003(2) 0.006(3)
Br1' 0.0268(3) 0.0392(3) 0.0204(2) 0.0001(2) -0.0024(2) -0.0022(2)
S1' 0.0194(6) 0.0209(6) 0.0247(6) 0.0044(4) 0.0086(4) 0.0037(4)
O1' 0.0180(16) 0.0329(19) 0.0171(16) -0.0025(13) 0.0032(12) 0.0086(14)
O2' 0.0303(19) 0.0296(18) 0.0289(18) 0.0080(17) 0.0021(15) 0.0080(17)
O3' 0.0238(19) 0.048(2) 0.035(2) 0.0056(19) -0.0044(15) -0.0058(19)
O4' 0.0271(18) 0.040(2) 0.0153(15) -0.0020(15) 0.0042(13) -0.0021(17)
O5' 0.025(2) 0.071(3) 0.0261(19) -0.010(2) 0.0095(16) -0.014(2)
O6' 0.031(2) 0.038(2) 0.0241(18) 0.0037(15) -0.0039(15) -0.0035(17)
O7' 0.0214(18) 0.0294(19) 0.039(2) 0.0092(18) -0.0007(15) -0.0013(16)
N1' 0.019(2) 0.036(2) 0.0163(18) 0.0039(16) 0.0013(15) 0.0014(18)
C1' 0.022(2) 0.022(2) 0.0168(19) -0.0031(17) 0.0022(16) 0.0046(18)
C2' 0.015(2) 0.028(2) 0.029(2) -0.0024(19) 0.0031(18) -0.0005(19)
C3' 0.017(2) 0.026(2) 0.031(3) -0.001(2) 0.0033(19) 0.0018(19)
C4' 0.024(2) 0.020(2) 0.020(2) 0.0024(18) -0.0002(17) -0.0002(19)
C5' 0.018(2) 0.021(2) 0.022(2) -0.0032(17) 0.0040(17) 0.0051(18)
C6' 0.014(2) 0.021(2) 0.022(2) 0.0006(17) 0.0021(17) -0.0008(17)
C7' 0.018(2) 0.021(2) 0.016(2) 0.0030(16) 0.0015(16) 0.0030(17)
C8' 0.018(2) 0.027(2) 0.0168(19) -0.0011(18) -0.0006(16) 0.000(2)
C9' 0.016(2) 0.020(2) 0.0170(19) 0.0001(17) 0.0001(16) 0.0016(17)
C10' 0.023(2) 0.032(3) 0.016(2) -0.0013(18) 0.0064(17) -0.001(2)
C11' 0.025(2) 0.029(2) 0.020(2) -0.004(2) 0.0091(18) -0.003(2)
C12' 0.037(3) 0.037(3) 0.017(2) -0.001(2) 0.009(2) -0.003(3)
C13' 0.032(3) 0.040(3) 0.018(2) 0.004(2) 0.006(2) 0.005(3)
C14' 0.026(3) 0.032(3) 0.023(2) -0.002(2) 0.0042(19) -0.006(2)
C15' 0.025(2) 0.018(2) 0.0188(19) 0.0025(17) 0.0094(17) -0.0002(18)
C16' 0.028(3) 0.024(2) 0.026(3) -0.0018(19) 0.006(2) -0.005(2)
C17' 0.044(3) 0.022(2) 0.026(2) 0.000(2) 0.012(2) -0.009(2)
C18' 0.047(3) 0.021(2) 0.027(3) 0.000(2) 0.017(2) 0.005(2)
C19' 0.034(3) 0.026(3) 0.035(3) 0.002(2) 0.016(2) 0.008(2)
C20' 0.024(2) 0.024(2) 0.021(2) 0.0002(17) 0.0095(18) 0.0034(19)
C21' 0.017(2) 0.031(3) 0.023(2) -0.0007(19) 0.0059(18) 0.0056(19)
C22' 0.041(3) 0.049(4) 0.031(3) -0.011(3) -0.001(2) -0.005(3)

loop_
_atom_type_symbol
_atom_type_description
_atom_type_scat_dispersion_real
_atom_type_scat_dispersion_imag
_atom_type_scat_source
C C 0.0033 0.0016 'International Tables Vol C Tables 4.2.6.8 and 6.1.1.4'
H H 0.0000 0.0000 'International Tables Vol C Tables 4.2.6.8 and 6.1.1.4'
N N 0.0061 0.0033 'International Tables Vol C Tables 4.2.6.8 and 6.1.1.4'
O O 0.0106 0.0060 'International Tables Vol C Tables 4.2.6.8 and 6.1.1.4'
S S 0.1246 0.1234 'International Tables Vol C Tables 4.2.6.8 and 6.1.1.4'
Br Br -0.2901 2.4595 'International Tables Vol C Tables 4.2.6.8 and 6.1.1.4'

loop_
_geom_angle_atom_site_label_1
_geom_angle_atom_site_label_2
_geom_angle_atom_site_label_3
_geom_angle
C15 S1 C7 101.7(2)
C1 O1 C9 116.4(4)
C11 O4 C12 116.9(4)
C21 O6 C22 115.0(4)
O3 N1 O2 124.1(4)
O3 N1 C8 119.0(4)
O2 N1 C8 116.8(4)
C6 C1 O1 123.0(4)
C6 C1 C2 121.8(4)
O1 C1 C2 115.2(4)
C3 C2 C1 119.3(5)
C3 C2 H2 120.4
C1 C2 H2 120.4
C4 C3 C2 119.3(4)
C4 C3 H3 120.3
C2 C3 H3 120.3
C3 C4 C5 122.2(4)
C3 C4 Br1 120.0(4)
C5 C4 Br1 117.8(4)
C4 C5 C6 119.1(4)
C4 C5 H5 120.4
C6 C5 H5 120.4
C1 C6 C5 118.3(4)
C1 C6 C7 120.6(4)
C5 C6 C7 121.0(4)
C6 C7 C8 108.3(4)
C6 C7 S1 114.0(3)
C8 C7 S1 111.0(3)
C6 C7 H7 107.8
C8 C7 H7 107.8
S1 C7 H7 107.8
C14 C8 C7 114.1(4)
C14 C8 N1 109.2(4)
C7 C8 N1 105.2(4)
C14 C8 C9 113.5(4)
C7 C8 C9 107.9(4)
N1 C8 C9 106.3(4)
O1 C9 C10 107.0(4)
O1 C9 C8 108.4(4)
C10 C9 C8 111.5(4)
O1 C9 H9 110.0
C10 C9 H9 110.0
C8 C9 H9 110.0
C11 C10 C9 115.2(4)
C11 C10 H10A 108.5
C9 C10 H10A 108.5
C11 C10 H10B 108.5
C9 C10 H10B 108.5
H10A C10 H10B 107.5
O5 C11 O4 124.6(5)
O5 C11 C10 126.3(4)
O4 C11 C10 109.1(4)
O4 C12 C13 106.9(4)
O4 C12 H12A 110.3
C13 C12 H12A 110.3
O4 C12 H12B 110.3
C13 C12 H12B 110.3
H12A C12 H12B 108.6
C12 C13 H13A 109.5
C12 C13 H13B 109.5
H13A C13 H13B 109.5
C12 C13 H13C 109.5
H13A C13 H13C 109.5
H13B C13 H13C 109.5
C8 C14 H14A 109.5
C8 C14 H14B 109.5
H14A C14 H14B 109.5
C8 C14 H14C 109.5
H14A C14 H14C 109.5
H14B C14 H14C 109.5
C16 C15 C20 119.2(5)
C16 C15 S1 120.7(4)
C20 C15 S1 120.1(4)
C15 C16 C17 120.9(5)
C15 C16 H16 119.5
C17 C16 H16 119.5
C16 C17 C18 119.4(5)
C16 C17 H17 120.3
C18 C17 H17 120.3
C19 C18 C17 120.1(5)
C19 C18 H18 119.9
C17 C18 H18 119.9
C18 C19 C20 120.8(5)
C18 C19 H19 119.6
C20 C19 H19 119.6
C19 C20 C15 119.5(5)
C19 C20 C21 120.4(4)
C15 C20 C21 120.1(4)
O7 C21 O6 123.7(5)
O7 C21 C20 125.7(5)
O6 C21 C20 110.5(4)
O6 C22 H22A 109.5
O6 C22 H22B 109.5
H22A C22 H22B 109.5
O6 C22 H22C 109.5
H22A C22 H22C 109.5
H22B C22 H22C 109.5
C15' S1' C7' 101.6(2)
C1' O1' C9' 115.6(3)
C11' O4' C12' 116.3(4)
C21' O6' C22' 115.2(4)
O2' N1' O3' 124.8(4)
O2' N1' C8' 116.3(4)
O3' N1' C8' 118.9(4)
O1' C1' C6' 123.5(4)
O1' C1' C2' 115.2(4)
C6' C1' C2' 121.2(4)
C3' C2' C1' 119.8(5)
C3' C2' H2' 120.1
C1' C2' H2' 120.1
C4' C3' C2' 119.2(4)
C4' C3' H3' 120.4
C2' C3' H3' 120.4
C3' C4' C5' 121.3(4)
C3' C4' Br1' 119.7(4)
C5' C4' Br1' 119.0(4)
C4' C5' C6' 119.9(4)
C4' C5' H5' 120.1
C6' C5' H5' 120.1
C1' C6' C5' 118.4(4)
C1' C6' C7' 119.9(4)
C5' C6' C7' 121.7(4)
C6' C7' C8' 108.7(4)
C6' C7' S1' 114.3(3)
C8' C7' S1' 111.4(3)
C6' C7' H7' 107.4
C8' C7' H7' 107.4
S1' C7' H7' 107.4
C14' C8' C7' 114.1(4)
C14' C8' N1' 109.3(4)
C7' C8' N1' 105.9(4)
C14' C8' C9' 113.2(4)
C7' C8' C9' 107.2(4)
N1' C8' C9' 106.8(4)
O1' C9' C10' 107.4(4)
O1' C9' C8' 108.4(4)
C10' C9' C8' 112.6(4)
O1' C9' H9' 109.4
C10' C9' H9' 109.4
C8' C9' H9' 109.4
C11' C10' C9' 116.2(4)
C11' C10' H10C 108.2
C9' C10' H10C 108.2
C11' C10' H10D 108.2
C9' C10' H10D 108.2
H10C C10' H10D 107.4
O5' C11' O4' 124.0(4)
O5' C11' C10' 126.4(4)
O4' C11' C10' 109.5(4)
O4' C12' C13' 106.8(4)
O4' C12' H12C 110.4
C13' C12' H12C 110.4
O4' C12' H12D 110.4
C13' C12' H12D 110.4
H12C C12' H12D 108.6
C12' C13' H13D 109.5
C12' C13' H13E 109.5
H13D C13' H13E 109.5
C12' C13' H13F 109.5
H13D C13' H13F 109.5
H13E C13' H13F 109.5
C8' C14' H14D 109.5
C8' C14' H14E 109.5
H14D C14' H14E 109.5
C8' C14' H14F 109.5
H14D C14' H14F 109.5
H14E C14' H14F 109.5
C16' C15' C20' 118.6(5)
C16' C15' S1' 121.1(4)
C20' C15' S1' 120.3(4)
C17' C16' C15' 121.1(5)
C17' C16' H16' 119.4
C15' C16' H16' 119.4
C16' C17' C18' 119.8(5)
C16' C17' H17' 120.1
C18' C17' H17' 120.1
C19' C18' C17' 119.2(5)
C19' C18' H18' 120.4
C17' C18' H18' 120.4
C18' C19' C20' 120.8(5)
C18' C19' H19' 119.6
C20' C19' H19' 119.6
C19' C20' C15' 120.3(5)
C19' C20' C21' 119.7(5)
C15' C20' C21' 119.9(4)
O7' C21' O6' 124.8(5)
O7' C21' C20' 124.5(4)
O6' C21' C20' 110.7(4)
O6' C22' H22D 109.5
O6' C22' H22E 109.5
H22D C22' H22E 109.5
O6' C22' H22F 109.5
H22D C22' H22F 109.5
H22E C22' H22F 109.5

loop_
_geom_bond_atom_site_label_1
_geom_bond_atom_site_label_2
_geom_bond_distance
Br1 C4 1.909(4)
S1 C15 1.779(5)
S1 C7 1.828(5)
O1 C1 1.384(5)
O1 C9 1.432(5)
O2 N1 1.232(6)
O3 N1 1.220(5)
O4 C11 1.334(5)
O4 C12 1.450(5)
O5 C11 1.192(6)
O6 C21 1.347(6)
O6 C22 1.440(6)
O7 C21 1.202(6)
N1 C8 1.543(6)
C1 C6 1.384(6)
C1 C2 1.394(6)
C2 C3 1.383(6)
C2 H2 0.9500
C3 C4 1.369(7)
C3 H3 0.9500
C4 C5 1.384(6)
C5 C6 1.405(6)
C5 H5 0.9500
C6 C7 1.517(6)
C7 C8 1.542(6)
C7 H7 1.0000
C8 C14 1.507(7)
C8 C9 1.547(6)
C9 C10 1.528(6)
C9 H9 1.0000
C10 C11 1.505(7)
C10 H10A 0.9900
C10 H10B 0.9900
C12 C13 1.499(6)
C12 H12A 0.9900
C12 H12B 0.9900
C13 H13A 0.9800
C13 H13B 0.9800
C13 H13C 0.9800
C14 H14A 0.9800
C14 H14B 0.9800
C14 H14C 0.9800
C15 C16 1.386(7)
C15 C20 1.402(6)
C16 C17 1.389(7)
C16 H16 0.9500
C17 C18 1.393(8)
C17 H17 0.9500
C18 C19 1.372(7)
C18 H18 0.9500
C19 C20 1.393(7)
C19 H19 0.9500
C20 C21 1.488(7)
C22 H22A 0.9800
C22 H22B 0.9800
C22 H22C 0.9800
Br1' C4' 1.895(4)
S1' C15' 1.775(5)
S1' C7' 1.832(5)
O1' C1' 1.380(5)
O1' C9' 1.441(5)
O2' N1' 1.220(6)
O3' N1' 1.222(6)
O4' C11' 1.337(5)
O4' C12' 1.461(5)
O5' C11' 1.195(6)
O6' C21' 1.338(6)
O6' C22' 1.438(7)
O7' C21' 1.203(6)
N1' C8' 1.536(6)
C1' C6' 1.383(6)
C1' C2' 1.395(6)
C2' C3' 1.384(7)
C2' H2' 0.9500
C3' C4' 1.378(7)
C3' H3' 0.9500
C4' C5' 1.387(6)
C5' C6' 1.402(6)
C5' H5' 0.9500
C6' C7' 1.517(6)
C7' C8' 1.532(6)
C7' H7' 1.0000
C8' C14' 1.516(7)
C8' C9' 1.545(6)
C9' C10' 1.529(6)
C9' H9' 1.0000
C10' C11' 1.499(6)
C10' H10C 0.9900
C10' H10D 0.9900
C12' C13' 1.511(6)
C12' H12C 0.9900
C12' H12D 0.9900
C13' H13D 0.9800
C13' H13E 0.9800
C13' H13F 0.9800
C14' H14D 0.9800
C14' H14E 0.9800
C14' H14F 0.9800
C15' C16' 1.389(7)
C15' C20' 1.394(7)
C16' C17' 1.378(7)
C16' H16' 0.9500
C17' C18' 1.398(8)
C17' H17' 0.9500
C18' C19' 1.378(8)
C18' H18' 0.9500
C19' C20' 1.380(7)
C19' H19' 0.9500
C20' C21' 1.502(7)
C22' H22D 0.9800
C22' H22E 0.9800
C22' H22F 0.9800

loop_
_geom_torsion_atom_site_label_1
_geom_torsion_atom_site_label_2
_geom_torsion_atom_site_label_3
_geom_torsion_atom_site_label_4
_geom_torsion
C9 O1 C1 C6 19.9(7)
C9 O1 C1 C2 -163.6(4)
C6 C1 C2 C3 0.6(8)
O1 C1 C2 C3 -175.9(4)
C1 C2 C3 C4 -0.2(7)
C2 C3 C4 C5 -0.4(8)
C2 C3 C4 Br1 177.2(4)
C3 C4 C5 C6 0.6(8)
Br1 C4 C5 C6 -177.0(4)
O1 C1 C6 C5 175.9(4)
C2 C1 C6 C5 -0.4(8)
O1 C1 C6 C7 -7.3(7)
C2 C1 C6 C7 176.5(4)
C4 C5 C6 C1 -0.2(7)
C4 C5 C6 C7 -177.1(4)
C1 C6 C7 C8 25.0(6)
C5 C6 C7 C8 -158.3(5)
C1 C6 C7 S1 149.0(4)
C5 C6 C7 S1 -34.2(6)
C15 S1 C7 C6 120.1(4)
C15 S1 C7 C8 -117.2(3)
C6 C7 C8 C14 74.4(5)
S1 C7 C8 C14 -51.5(5)
C6 C7 C8 N1 -165.9(4)
S1 C7 C8 N1 68.2(4)
C6 C7 C8 C9 -52.7(5)
S1 C7 C8 C9 -178.6(3)
O3 N1 C8 C14 -2.5(6)
O2 N1 C8 C14 179.3(4)
O3 N1 C8 C7 -125.4(5)
O2 N1 C8 C7 56.4(5)
O3 N1 C8 C9 120.3(5)
O2 N1 C8 C9 -57.9(5)
C1 O1 C9 C10 -169.2(4)
C1 O1 C9 C8 -48.9(5)
C14 C8 C9 O1 -61.1(5)
C7 C8 C9 O1 66.4(5)
N1 C8 C9 O1 178.8(4)
C14 C8 C9 C10 56.4(5)
C7 C8 C9 C10 -176.1(4)
N1 C8 C9 C10 -63.7(5)
O1 C9 C10 C11 -74.8(5)
C8 C9 C10 C11 166.8(4)
C12 O4 C11 O5 -1.1(8)
C12 O4 C11 C10 -179.3(4)
C9 C10 C11 O5 32.2(8)
C9 C10 C11 O4 -149.6(4)
C11 O4 C12 C13 -167.6(5)
C7 S1 C15 C16 -54.1(4)
C7 S1 C15 C20 126.3(4)
C20 C15 C16 C17 -1.6(7)
S1 C15 C16 C17 178.8(4)
C15 C16 C17 C18 1.0(8)
C16 C17 C18 C19 -0.8(8)
C17 C18 C19 C20 1.3(8)
C18 C19 C20 C15 -1.9(7)
C18 C19 C20 C21 178.2(5)
C16 C15 C20 C19 2.0(7)
S1 C15 C20 C19 -178.4(4)
C16 C15 C20 C21 -178.1(4)
S1 C15 C20 C21 1.5(6)
C22 O6 C21 O7 -1.2(7)
C22 O6 C21 C20 -179.8(4)
C19 C20 C21 O7 -130.9(6)
C15 C20 C21 O7 49.3(7)
C19 C20 C21 O6 47.7(6)
C15 C20 C21 O6 -132.1(4)
C9' O1' C1' C6' 20.8(7)
C9' O1' C1' C2' -162.0(4)
O1' C1' C2' C3' -174.1(4)
C6' C1' C2' C3' 3.2(8)
C1' C2' C3' C4' -1.3(8)
C2' C3' C4' C5' -0.4(8)
C2' C3' C4' Br1' 178.3(4)
C3' C4' C5' C6' 0.2(8)
Br1' C4' C5' C6' -178.4(4)
O1' C1' C6' C5' 173.8(4)
C2' C1' C6' C5' -3.3(7)
O1' C1' C6' C7' -8.8(7)
C2' C1' C6' C7' 174.2(4)
C4' C5' C6' C1' 1.6(7)
C4' C5' C6' C7' -175.8(4)
C1' C6' C7' C8' 26.6(6)
C5' C6' C7' C8' -156.0(4)
C1' C6' C7' S1' 151.7(4)
C5' C6' C7' S1' -30.9(6)
C15' S1' C7' C6' 122.4(4)
C15' S1' C7' C8' -113.9(3)
C6' C7' C8' C14' 72.1(5)
S1' C7' C8' C14' -54.7(5)
C6' C7' C8' N1' -167.7(4)
S1' C7' C8' N1' 65.5(4)
C6' C7' C8' C9' -54.0(5)
S1' C7' C8' C9' 179.2(3)
O2' N1' C8' C14' -179.4(4)
O3' N1' C8' C14' 0.3(6)
O2' N1' C8' C7' 57.4(5)
O3' N1' C8' C7' -122.9(5)
O2' N1' C8' C9' -56.6(5)
O3' N1' C8' C9' 123.0(4)
C1' O1' C9' C10' -171.4(4)
C1' O1' C9' C8' -49.4(5)
C14' C8' C9' O1' -59.5(5)
C7' C8' C9' O1' 67.2(5)
N1' C8' C9' O1' -179.8(4)
C14' C8' C9' C10' 59.3(5)
C7' C8' C9' C10' -174.1(4)
N1' C8' C9' C10' -61.0(5)
O1' C9' C10' C11' -66.7(5)
C8' C9' C10' C11' 174.0(4)
C12' O4' C11' O5' 4.9(8)
C12' O4' C11' C10' -172.9(5)
C9' C10' C11' O5' 23.8(8)
C9' C10' C11' O4' -158.4(4)
C11' O4' C12' C13' -176.9(5)
C7' S1' C15' C16' -51.6(4)
C7' S1' C15' C20' 130.3(4)
C20' C15' C16' C17' 1.8(7)
S1' C15' C16' C17' -176.3(4)
C15' C16' C17' C18' -1.5(8)
C16' C17' C18' C19' -0.3(8)
C17' C18' C19' C20' 1.8(8)
C18' C19' C20' C15' -1.5(8)
C18' C19' C20' C21' 177.0(5)
C16' C15' C20' C19' -0.3(7)
S1' C15' C20' C19' 177.8(4)
C16' C15' C20' C21' -178.8(4)
S1' C15' C20' C21' -0.7(6)
C22' O6' C21' O7' -2.4(7)
C22' O6' C21' C20' 179.0(4)
C19' C20' C21' O7' -124.9(6)
C15' C20' C21' O7' 53.6(7)
C19' C20' C21' O6' 53.7(6)
C15' C20' C21' O6' -127.8(5)
